data_4064876
loop_
_publ_author_name
'Azhakar, Ramachandran'
'Ghadwal, Rajendra S.'
'Roesky, Herbert W.'
'Hey, Jakob'
'Stalke, Dietmar'

_publ_contact_author 'Prof. Dr. D. Stalke'
_publ_section_title
;
 Reactions of StableN-Heterocyclic Silylenes with Ketones and
 3,5-Di-tert-butyl-o-benzoquinone
;
_journal_issue 14
_journal_name_full Organometallics
_journal_page_first 3853
_journal_paper_doi 10.1021/om200388a
_journal_volume 30
_journal_year 2011
_chemical_formula_moiety 'C41 H52 Fe N2 O Si'
_chemical_formula_sum 'C41 H52 Fe N2 O Si'
_chemical_formula_weight 672.79
_chemical_name_systematic
; 
 ? 
;
_space_group_IT_number 15
_symmetry_cell_setting monoclinic
_symmetry_space_group_name_Hall '-C 2yc'
_symmetry_space_group_name_H-M 'C 1 2/c 1'
_atom_sites_solution_hydrogens geom
_atom_sites_solution_primary direct
_atom_sites_solution_secondary difmap
_audit_creation_method SHELXL-97
_cell_angle_alpha 90.00
_cell_angle_beta 104.5550(10)
_cell_angle_gamma 90.00
_cell_formula_units_Z 8
_cell_length_a 21.2031(5)
_cell_length_b 10.0796(2)
_cell_length_c 35.5186(8)
_cell_measurement_reflns_used 5008
_cell_measurement_temperature 100(2)
_cell_measurement_theta_max 22.421
_cell_measurement_theta_min 2.264
_cell_volume 7347.4(3)
_computing_cell_refinement 'SAINT V7.68A'
_computing_data_collection 'APEX2 v2008.11'
_computing_data_reduction 'SAINT V7.46A'
_computing_molecular_graphics 'XSHELL in SHELXTL-97'
_computing_publication_material 'XSHELL in SHELXTL-97'
_computing_structure_refinement 'SHELXL in SHELXTL Version 2008/3'
_computing_structure_solution 'SHELXS in SHELXTL Version 2008/3'
_diffrn_ambient_temperature 100(2)
_diffrn_measured_fraction_theta_full 0.988
_diffrn_measured_fraction_theta_max 0.988
_diffrn_measurement_device_type 'Bruker SMART APEX II'
_diffrn_measurement_method 'omega scans'
_diffrn_radiation_monochromator 'INCOATEC mirror optics'
_diffrn_radiation_source 'INCOATEC Mo-microfocus source'
_diffrn_radiation_type MoK\a
_diffrn_radiation_wavelength 0.71073
_diffrn_reflns_av_R_equivalents 0.0340
_diffrn_reflns_av_sigmaI/netI 0.0221
_diffrn_reflns_limit_h_max 20
_diffrn_reflns_limit_h_min -25
_diffrn_reflns_limit_k_max 9
_diffrn_reflns_limit_k_min -12
_diffrn_reflns_limit_l_max 41
_diffrn_reflns_limit_l_min -42
_diffrn_reflns_number 58971
_diffrn_reflns_theta_full 25.35
_diffrn_reflns_theta_max 25.35
_diffrn_reflns_theta_min 1.98
_exptl_absorpt_coefficient_mu 0.476
_exptl_absorpt_correction_T_max 1.0000
_exptl_absorpt_correction_T_min 0.9413
_exptl_absorpt_correction_type multi-scan
_exptl_absorpt_process_details 'SADABS 2008/2'
_exptl_crystal_colour yellow
_exptl_crystal_density_diffrn 1.216
_exptl_crystal_density_method 'not measured'
_exptl_crystal_description block
_exptl_crystal_F_000 2880
_exptl_crystal_size_max 0.12
_exptl_crystal_size_mid 0.10
_exptl_crystal_size_min 0.08
_refine_diff_density_max 0.420
_refine_diff_density_min -0.370
_refine_diff_density_rms 0.047
_refine_ls_extinction_method none
_refine_ls_goodness_of_fit_ref 1.037
_refine_ls_hydrogen_treatment mixed
_refine_ls_matrix_type full
_refine_ls_number_parameters 428
_refine_ls_number_reflns 6648
_refine_ls_number_restraints 0
_refine_ls_restrained_S_all 1.037
_refine_ls_R_factor_all 0.0407
_refine_ls_R_factor_gt 0.0335
_refine_ls_shift/su_max 0.001
_refine_ls_shift/su_mean 0.000
_refine_ls_structure_factor_coef Fsqd
_refine_ls_weighting_details 'calc w=1/[\s^2^(Fo^2^)+(0.0280P)^2^+13.6534P] where P=(Fo^2^+2Fc^2^)/3'
_refine_ls_weighting_scheme calc
_refine_ls_wR_factor_gt 0.0774
_refine_ls_wR_factor_ref 0.0809
_reflns_number_gt 5810
_reflns_number_total 6648
_reflns_threshold_expression >2sigma(I)
_cod_data_source_file om200388a_si_001.cif
_cod_data_source_block comp4
_cod_original_sg_symbol_H-M 'C 2/c'
_cod_database_code 4064876

loop_
_symmetry_equiv_pos_as_xyz
'x, y, z'
'-x, y, -z+1/2'
'x+1/2, y+1/2, z'
'-x+1/2, y+1/2, -z+1/2'
'-x, -y, -z'
'x, -y, z-1/2'
'-x+1/2, -y+1/2, -z'
'x+1/2, -y+1/2, z-1/2'

loop_
_atom_site_label
_atom_site_type_symbol
_atom_site_fract_x
_atom_site_fract_y
_atom_site_fract_z
_atom_site_U_iso_or_equiv
_atom_site_adp_type
_atom_site_occupancy
_atom_site_symmetry_multiplicity
_atom_site_calc_flag
_atom_site_refinement_flags
C2 C 0.56079(9) -0.03049(18) 0.16623(5) 0.0187(4) Uani 1 1 d .
C3 C 0.62365(9) 0.01187(19) 0.17189(5) 0.0200(4) Uani 1 1 d .
H2 H 0.6564 -0.0538 0.1800 0.024 Uiso 1 1 calc R
C4 C 0.64644(9) 0.14338(18) 0.16710(5) 0.0180(4) Uani 1 1 d .
C5 C 0.54492(10) -0.17123(19) 0.17076(6) 0.0270(4) Uani 1 1 d .
H4A H 0.5188 -0.2055 0.1459 0.040 Uiso 1 1 calc R
H4B H 0.5201 -0.1790 0.1905 0.040 Uiso 1 1 calc R
H4C H 0.5853 -0.2226 0.1789 0.040 Uiso 1 1 calc R
C1 C 0.71122(9) 0.1661(2) 0.16930(5) 0.0235(4) Uani 1 1 d .
H5A H 0.7259 0.2534 0.1662 0.028 Uiso 1 1 calc R
H5B H 0.7413 0.0944 0.1739 0.028 Uiso 1 1 calc R
C6 C 0.44459(8) 0.00650(17) 0.13654(5) 0.0168(4) Uani 1 1 d .
C7 C 0.39705(9) -0.01094(18) 0.15741(5) 0.0198(4) Uani 1 1 d .
C8 C 0.33530(9) -0.0537(2) 0.13685(6) 0.0290(5) Uani 1 1 d .
H8 H 0.3019 -0.0638 0.1501 0.035 Uiso 1 1 calc R
C9 C 0.32206(10) -0.0816(2) 0.09759(7) 0.0346(5) Uani 1 1 d .
H9 H 0.2796 -0.1095 0.0840 0.042 Uiso 1 1 calc R
C10 C 0.37021(10) -0.0691(2) 0.07798(6) 0.0300(5) Uani 1 1 d .
H10 H 0.3609 -0.0913 0.0512 0.036 Uiso 1 1 calc R
C11 C 0.43212(9) -0.02455(18) 0.09683(5) 0.0224(4) Uani 1 1 d .
C12 C 0.41063(10) 0.0124(2) 0.20083(6) 0.0290(5) Uani 1 1 d .
H12 H 0.4580 0.0331 0.2107 0.035 Uiso 1 1 calc R
C13 C 0.39618(13) -0.1130(3) 0.22164(7) 0.0485(7) Uani 1 1 d .
H13A H 0.3498 -0.1350 0.2125 0.073 Uiso 1 1 calc R
H13B H 0.4071 -0.0972 0.2498 0.073 Uiso 1 1 calc R
H13C H 0.4224 -0.1868 0.2159 0.073 Uiso 1 1 calc R
C14 C 0.37200(13) 0.1307(3) 0.20994(8) 0.0529(7) Uani 1 1 d .
H14A H 0.3842 0.2106 0.1977 0.079 Uiso 1 1 calc R
H14B H 0.3818 0.1435 0.2382 0.079 Uiso 1 1 calc R
H14C H 0.3253 0.1139 0.1998 0.079 Uiso 1 1 calc R
C15 C 0.48358(11) -0.0110(2) 0.07401(6) 0.0317(5) Uani 1 1 d .
H15 H 0.5241 0.0244 0.0921 0.038 Uiso 1 1 calc R
C16 C 0.50010(16) -0.1464(3) 0.05905(7) 0.0571(8) Uani 1 1 d .
H16A H 0.5131 -0.2082 0.0809 0.086 Uiso 1 1 calc R
H16B H 0.5360 -0.1360 0.0465 0.086 Uiso 1 1 calc R
H16C H 0.4617 -0.1814 0.0402 0.086 Uiso 1 1 calc R
C17 C 0.46200(12) 0.0883(2) 0.04054(6) 0.0390(6) Uani 1 1 d .
H17A H 0.4239 0.0532 0.0215 0.058 Uiso 1 1 calc R
H17B H 0.4976 0.1023 0.0280 0.058 Uiso 1 1 calc R
H17C H 0.4506 0.1728 0.0508 0.058 Uiso 1 1 calc R
C18 C 0.62480(8) 0.37955(18) 0.15543(5) 0.0180(4) Uani 1 1 d .
C19 C 0.65188(8) 0.45741(18) 0.18841(5) 0.0193(4) Uani 1 1 d .
C20 C 0.67851(9) 0.58001(19) 0.18273(6) 0.0240(4) Uani 1 1 d .
H20 H 0.6971 0.6341 0.2046 0.029 Uiso 1 1 calc R
C21 C 0.67836(10) 0.6243(2) 0.14587(6) 0.0284(5) Uani 1 1 d .
H21 H 0.6975 0.7074 0.1426 0.034 Uiso 1 1 calc R
C22 C 0.65039(9) 0.5476(2) 0.11368(6) 0.0271(4) Uani 1 1 d .
H22 H 0.6498 0.5797 0.0884 0.033 Uiso 1 1 calc R
C23 C 0.62312(9) 0.42411(19) 0.11762(5) 0.0214(4) Uani 1 1 d .
C24 C 0.65311(9) 0.41269(19) 0.22949(5) 0.0226(4) Uani 1 1 d .
H24 H 0.6317 0.3237 0.2276 0.027 Uiso 1 1 calc R
C25 C 0.61445(11) 0.5071(2) 0.24893(6) 0.0370(5) Uani 1 1 d .
H25A H 0.6349 0.5950 0.2517 0.056 Uiso 1 1 calc R
H25B H 0.6140 0.4728 0.2747 0.056 Uiso 1 1 calc R
H25C H 0.5696 0.5142 0.2329 0.056 Uiso 1 1 calc R
C26 C 0.72299(10) 0.3969(2) 0.25452(6) 0.0333(5) Uani 1 1 d .
H26A H 0.7454 0.4827 0.2567 0.050 Uiso 1 1 calc R
H26B H 0.7462 0.3323 0.2424 0.050 Uiso 1 1 calc R
H26C H 0.7220 0.3658 0.2805 0.050 Uiso 1 1 calc R
C27 C 0.59288(9) 0.3426(2) 0.08148(5) 0.0254(4) Uani 1 1 d .
H27 H 0.5695 0.2661 0.0897 0.030 Uiso 1 1 calc R
C28 C 0.64439(10) 0.2858(2) 0.06250(6) 0.0338(5) Uani 1 1 d .
H28A H 0.6667 0.3587 0.0529 0.051 Uiso 1 1 calc R
H28B H 0.6233 0.2283 0.0407 0.051 Uiso 1 1 calc R
H28C H 0.6762 0.2342 0.0817 0.051 Uiso 1 1 calc R
C29 C 0.54274(11) 0.4240(3) 0.05203(6) 0.0391(6) Uani 1 1 d .
H29A H 0.5096 0.4578 0.0644 0.059 Uiso 1 1 calc R
H29B H 0.5220 0.3676 0.0299 0.059 Uiso 1 1 calc R
H29C H 0.5645 0.4986 0.0429 0.059 Uiso 1 1 calc R
C30 C 0.43315(9) 0.41496(18) 0.12895(5) 0.0203(4) Uani 1 1 d .
C31 C 0.46104(10) 0.5266(2) 0.14420(7) 0.0336(5) Uani 1 1 d .
H31A H 0.5071 0.5318 0.1531 0.040 Uiso 1 1 calc R
H31B H 0.4350 0.6016 0.1463 0.040 Uiso 1 1 calc R
C32 C 0.36227(9) 0.39492(19) 0.11419(5) 0.0194(4) Uani 1 1 d .
C33 C 0.33121(9) 0.27777(19) 0.09570(5) 0.0203(4) Uani 1 1 d .
H33 H 0.3526 0.1998 0.0904 0.024 Uiso 1 1 calc R
C34 C 0.26299(9) 0.2982(2) 0.08666(5) 0.0240(4) Uani 1 1 d .
H34 H 0.2307 0.2363 0.0741 0.029 Uiso 1 1 calc R
C35 C 0.25101(9) 0.4269(2) 0.09945(6) 0.0263(4) Uani 1 1 d .
H35 H 0.2094 0.4657 0.0972 0.032 Uiso 1 1 calc R
C36 C 0.31212(9) 0.4878(2) 0.11616(5) 0.0232(4) Uani 1 1 d .
H36 H 0.3185 0.5747 0.1268 0.028 Uiso 1 1 calc R
C37 C 0.33142(12) 0.4071(2) 0.00863(6) 0.0383(6) Uani 1 1 d .
H37 H 0.3520 0.3299 0.0021 0.046 Uiso 1 1 calc R
C38 C 0.26416(11) 0.4299(2) 0.00082(6) 0.0316(5) Uani 1 1 d .
H38 H 0.2310 0.3703 -0.0121 0.038 Uiso 1 1 calc R
C39 C 0.25417(12) 0.5554(2) 0.01527(6) 0.0349(5) Uani 1 1 d .
H39 H 0.2131 0.5954 0.0139 0.042 Uiso 1 1 calc R
C40 C 0.31492(13) 0.6117(2) 0.03209(6) 0.0418(6) Uani 1 1 d .
H40 H 0.3226 0.7012 0.0445 0.050 Uiso 1 1 calc R
C41 C 0.36320(12) 0.5216(3) 0.02831(6) 0.0462(7) Uani 1 1 d .
H41 H 0.4113 0.5355 0.0374 0.055 Uiso 1 1 calc R
Fe1 Fe 0.305271(12) 0.43879(3) 0.059559(7) 0.01883(8) Uani 1 1 d .
N1 N 0.50784(7) 0.05912(14) 0.15581(4) 0.0162(3) Uani 1 1 d .
N2 N 0.60031(7) 0.24803(15) 0.16022(4) 0.0166(3) Uani 1 1 d .
O1 O 0.46938(6) 0.30365(12) 0.12546(3) 0.0195(3) Uani 1 1 d .
Si1 Si 0.52030(2) 0.22725(5) 0.161526(14) 0.01530(11) Uani 1 1 d .
H1 H 0.5071(9) 0.283(2) 0.1966(6) 0.024(5) Uiso 1 1 d .

loop_
_atom_site_aniso_label
_atom_site_aniso_U_11
_atom_site_aniso_U_22
_atom_site_aniso_U_33
_atom_site_aniso_U_23
_atom_site_aniso_U_13
_atom_site_aniso_U_12
C2 0.0190(9) 0.0182(9) 0.0180(9) 0.0008(7) 0.0027(7) 0.0015(8)
C3 0.0179(9) 0.0182(9) 0.0221(9) 0.0011(8) 0.0016(7) 0.0032(8)
C4 0.0186(9) 0.0205(10) 0.0138(8) -0.0009(7) 0.0023(7) 0.0019(8)
C5 0.0227(10) 0.0189(10) 0.0366(11) 0.0016(9) 0.0023(8) 0.0003(8)
C1 0.0196(10) 0.0224(10) 0.0280(10) 0.0011(8) 0.0050(8) 0.0005(8)
C6 0.0162(9) 0.0124(9) 0.0196(9) 0.0001(7) 0.0003(7) -0.0012(7)
C7 0.0183(9) 0.0140(9) 0.0271(10) 0.0007(8) 0.0058(7) -0.0004(8)
C8 0.0180(10) 0.0230(11) 0.0459(13) 0.0049(9) 0.0079(9) -0.0043(8)
C9 0.0253(11) 0.0265(11) 0.0421(13) 0.0022(10) -0.0103(9) -0.0103(9)
C10 0.0376(12) 0.0218(11) 0.0231(10) -0.0015(8) -0.0061(9) -0.0058(9)
C11 0.0274(10) 0.0161(9) 0.0214(9) 0.0002(8) 0.0021(8) 0.0007(8)
C12 0.0290(11) 0.0331(12) 0.0291(11) -0.0060(9) 0.0151(9) -0.0067(9)
C13 0.0637(17) 0.0566(17) 0.0319(12) 0.0032(12) 0.0244(12) -0.0174(14)
C14 0.0484(15) 0.0537(17) 0.0662(18) -0.0292(14) 0.0325(13) -0.0077(13)
C15 0.0392(12) 0.0377(13) 0.0188(10) -0.0021(9) 0.0087(9) 0.0005(10)
C16 0.091(2) 0.0535(17) 0.0370(14) 0.0034(12) 0.0349(14) 0.0224(16)
C17 0.0504(14) 0.0420(14) 0.0242(11) 0.0011(10) 0.0087(10) -0.0093(12)
C18 0.0113(8) 0.0173(9) 0.0248(9) 0.0017(8) 0.0033(7) -0.0009(7)
C19 0.0128(9) 0.0182(9) 0.0261(10) -0.0001(8) 0.0036(7) 0.0010(7)
C20 0.0200(10) 0.0181(10) 0.0336(11) -0.0047(8) 0.0059(8) -0.0032(8)
C21 0.0269(11) 0.0191(10) 0.0413(12) 0.0048(9) 0.0127(9) -0.0053(9)
C22 0.0251(10) 0.0278(11) 0.0299(11) 0.0074(9) 0.0095(8) -0.0026(9)
C23 0.0142(9) 0.0245(10) 0.0255(10) 0.0043(8) 0.0049(7) -0.0013(8)
C24 0.0234(10) 0.0197(10) 0.0229(9) -0.0014(8) 0.0026(8) -0.0047(8)
C25 0.0430(13) 0.0375(13) 0.0332(12) -0.0010(10) 0.0144(10) 0.0026(11)
C26 0.0300(11) 0.0374(13) 0.0274(11) 0.0007(9) -0.0024(9) -0.0060(10)
C27 0.0228(10) 0.0320(11) 0.0210(10) 0.0047(8) 0.0047(8) -0.0059(9)
C28 0.0318(12) 0.0400(13) 0.0275(11) -0.0040(10) 0.0037(9) 0.0001(10)
C29 0.0289(12) 0.0543(16) 0.0305(11) 0.0043(11) 0.0009(9) 0.0049(11)
C30 0.0204(9) 0.0171(10) 0.0224(9) 0.0021(8) 0.0035(7) -0.0006(8)
C31 0.0224(11) 0.0193(10) 0.0534(14) -0.0037(10) -0.0009(9) 0.0009(9)
C32 0.0207(9) 0.0192(9) 0.0176(9) 0.0033(7) 0.0037(7) -0.0001(8)
C33 0.0221(10) 0.0178(10) 0.0201(9) 0.0046(8) 0.0037(7) -0.0021(8)
C34 0.0206(10) 0.0262(11) 0.0240(10) 0.0049(8) 0.0031(8) -0.0064(8)
C35 0.0192(10) 0.0342(12) 0.0258(10) 0.0032(9) 0.0061(8) 0.0040(9)
C36 0.0237(10) 0.0260(11) 0.0195(9) -0.0017(8) 0.0047(8) 0.0028(8)
C37 0.0559(15) 0.0389(13) 0.0246(11) 0.0107(10) 0.0183(10) 0.0184(12)
C38 0.0428(13) 0.0290(11) 0.0185(9) 0.0022(8) -0.0003(9) -0.0046(10)
C39 0.0447(13) 0.0331(12) 0.0243(10) 0.0082(9) 0.0039(9) 0.0142(11)
C40 0.0741(18) 0.0226(11) 0.0241(11) 0.0058(9) 0.0039(11) -0.0115(12)
C41 0.0322(12) 0.0750(19) 0.0296(12) 0.0236(12) 0.0042(10) -0.0149(13)
Fe1 0.01971(14) 0.01655(14) 0.01888(14) 0.00157(11) 0.00233(10) -0.00003(11)
N1 0.0138(7) 0.0154(8) 0.0182(7) 0.0002(6) 0.0019(6) -0.0017(6)
N2 0.0143(7) 0.0151(8) 0.0194(8) 0.0004(6) 0.0026(6) -0.0016(6)
O1 0.0175(6) 0.0178(7) 0.0213(6) 0.0015(5) 0.0015(5) 0.0001(5)
Si1 0.0139(2) 0.0147(3) 0.0165(2) -0.00026(19) 0.00220(18) -0.00129(19)

loop_
_atom_type_symbol
_atom_type_description
_atom_type_scat_dispersion_real
_atom_type_scat_dispersion_imag
_atom_type_scat_source
C C 0.0033 0.0016 'International Tables Vol C Tables 4.2.6.8 and 6.1.1.4'
H H 0.0000 0.0000 'International Tables Vol C Tables 4.2.6.8 and 6.1.1.4'
N N 0.0061 0.0033 'International Tables Vol C Tables 4.2.6.8 and 6.1.1.4'
O O 0.0106 0.0060 'International Tables Vol C Tables 4.2.6.8 and 6.1.1.4'
Si Si 0.0817 0.0704 'International Tables Vol C Tables 4.2.6.8 and 6.1.1.4'
Fe Fe 0.3463 0.8444 'International Tables Vol C Tables 4.2.6.8 and 6.1.1.4'

loop_
_geom_angle_atom_site_label_1
_geom_angle_atom_site_label_2
_geom_angle_atom_site_label_3
_geom_angle
C3 C2 N1 121.31(17)
C3 C2 C5 121.69(17)
N1 C2 C5 117.00(16)
C2 C3 C4 128.06(17)
C2 C3 H2 116.0
C4 C3 H2 116.0
C1 C4 N2 121.49(17)
C1 C4 C3 120.53(17)
N2 C4 C3 117.98(15)
C2 C5 H4A 109.5
C2 C5 H4B 109.5
H4A C5 H4B 109.5
C2 C5 H4C 109.5
H4A C5 H4C 109.5
H4B C5 H4C 109.5
C4 C1 H5A 120.0
C4 C1 H5B 120.0
H5A C1 H5B 120.0
C11 C6 C7 121.58(16)
C11 C6 N1 118.43(16)
C7 C6 N1 119.98(15)
C8 C7 C6 117.73(17)
C8 C7 C12 119.56(17)
C6 C7 C12 122.71(16)
C9 C8 C7 121.10(19)
C9 C8 H8 119.4
C7 C8 H8 119.4
C10 C9 C8 120.22(18)
C10 C9 H9 119.9
C8 C9 H9 119.9
C9 C10 C11 121.05(19)
C9 C10 H10 119.5
C11 C10 H10 119.5
C10 C11 C6 118.23(18)
C10 C11 C15 119.31(18)
C6 C11 C15 122.46(17)
C7 C12 C14 111.23(19)
C7 C12 C13 110.68(17)
C14 C12 C13 111.04(19)
C7 C12 H12 107.9
C14 C12 H12 107.9
C13 C12 H12 107.9
C12 C13 H13A 109.5
C12 C13 H13B 109.5
H13A C13 H13B 109.5
C12 C13 H13C 109.5
H13A C13 H13C 109.5
H13B C13 H13C 109.5
C12 C14 H14A 109.5
C12 C14 H14B 109.5
H14A C14 H14B 109.5
C12 C14 H14C 109.5
H14A C14 H14C 109.5
H14B C14 H14C 109.5
C11 C15 C17 110.95(18)
C11 C15 C16 111.19(19)
C17 C15 C16 111.19(18)
C11 C15 H15 107.8
C17 C15 H15 107.8
C16 C15 H15 107.8
C15 C16 H16A 109.5
C15 C16 H16B 109.5
H16A C16 H16B 109.5
C15 C16 H16C 109.5
H16A C16 H16C 109.5
H16B C16 H16C 109.5
C15 C17 H17A 109.5
C15 C17 H17B 109.5
H17A C17 H17B 109.5
C15 C17 H17C 109.5
H17A C17 H17C 109.5
H17B C17 H17C 109.5
C19 C18 C23 121.56(17)
C19 C18 N2 119.71(16)
C23 C18 N2 118.68(16)
C20 C19 C18 117.99(17)
C20 C19 C24 119.44(17)
C18 C19 C24 122.58(16)
C21 C20 C19 121.23(18)
C21 C20 H20 119.4
C19 C20 H20 119.4
C20 C21 C22 120.03(18)
C20 C21 H21 120.0
C22 C21 H21 120.0
C21 C22 C23 121.21(19)
C21 C22 H22 119.4
C23 C22 H22 119.4
C22 C23 C18 117.96(18)
C22 C23 C27 119.62(17)
C18 C23 C27 122.42(17)
C19 C24 C25 111.51(16)
C19 C24 C26 111.60(16)
C25 C24 C26 110.63(17)
C19 C24 H24 107.6
C25 C24 H24 107.6
C26 C24 H24 107.6
C24 C25 H25A 109.5
C24 C25 H25B 109.5
H25A C25 H25B 109.5
C24 C25 H25C 109.5
H25A C25 H25C 109.5
H25B C25 H25C 109.5
C24 C26 H26A 109.5
C24 C26 H26B 109.5
H26A C26 H26B 109.5
C24 C26 H26C 109.5
H26A C26 H26C 109.5
H26B C26 H26C 109.5
C23 C27 C29 111.12(18)
C23 C27 C28 112.14(16)
C29 C27 C28 110.46(17)
C23 C27 H27 107.6
C29 C27 H27 107.6
C28 C27 H27 107.6
C27 C28 H28A 109.5
C27 C28 H28B 109.5
H28A C28 H28B 109.5
C27 C28 H28C 109.5
H28A C28 H28C 109.5
H28B C28 H28C 109.5
C27 C29 H29A 109.5
C27 C29 H29B 109.5
H29A C29 H29B 109.5
C27 C29 H29C 109.5
H29A C29 H29C 109.5
H29B C29 H29C 109.5
C31 C30 O1 121.72(17)
C31 C30 C32 124.94(18)
O1 C30 C32 113.34(15)
C30 C31 H31A 120.0
C30 C31 H31B 120.0
H31A C31 H31B 120.0
C33 C32 C36 107.49(16)
C33 C32 C30 125.94(17)
C36 C32 C30 126.56(17)
C33 C32 Fe1 69.57(10)
C36 C32 Fe1 68.81(10)
C30 C32 Fe1 127.54(13)
C34 C33 C32 108.09(17)
C34 C33 Fe1 69.26(11)
C32 C33 Fe1 69.81(10)
C34 C33 H33 126.0
C32 C33 H33 126.0
Fe1 C33 H33 126.6
C33 C34 C35 108.39(17)
C33 C34 Fe1 70.33(11)
C35 C34 Fe1 69.62(11)
C33 C34 H34 125.8
C35 C34 H34 125.8
Fe1 C34 H34 125.8
C34 C35 C36 108.10(17)
C34 C35 Fe1 69.73(11)
C36 C35 Fe1 69.57(11)
C34 C35 H35 125.9
C36 C35 H35 125.9
Fe1 C35 H35 126.3
C35 C36 C32 107.91(17)
C35 C36 Fe1 69.65(11)
C32 C36 Fe1 70.31(10)
C35 C36 H36 126.0
C32 C36 H36 126.0
Fe1 C36 H36 125.6
C38 C37 C41 107.2(2)
C38 C37 Fe1 70.19(12)
C41 C37 Fe1 68.92(13)
C38 C37 H37 126.4
C41 C37 H37 126.4
Fe1 C37 H37 126.1
C39 C38 C37 108.4(2)
C39 C38 Fe1 69.67(12)
C37 C38 Fe1 69.80(12)
C39 C38 H38 125.8
C37 C38 H38 125.8
Fe1 C38 H38 126.3
C40 C39 C38 108.4(2)
C40 C39 Fe1 69.56(12)
C38 C39 Fe1 70.30(12)
C40 C39 H39 125.8
C38 C39 H39 125.8
Fe1 C39 H39 125.9
C39 C40 C41 108.3(2)
C39 C40 Fe1 70.35(12)
C41 C40 Fe1 69.76(13)
C39 C40 H40 125.9
C41 C40 H40 125.9
Fe1 C40 H40 125.9
C40 C41 C37 107.8(2)
C40 C41 Fe1 69.93(13)
C37 C41 Fe1 70.09(13)
C40 C41 H41 126.1
C37 C41 H41 126.1
Fe1 C41 H41 126.1
C41 Fe1 C40 40.31(11)
C41 Fe1 C36 122.44(9)
C40 Fe1 C36 105.95(9)
C41 Fe1 C35 158.08(11)
C40 Fe1 C35 121.73(10)
C36 Fe1 C35 40.78(8)
C41 Fe1 C34 160.10(10)
C40 Fe1 C34 158.45(10)
C36 Fe1 C34 68.56(8)
C35 Fe1 C34 40.65(8)
C41 Fe1 C39 67.61(10)
C40 Fe1 C39 40.09(9)
C36 Fe1 C39 120.82(8)
C35 Fe1 C39 106.62(9)
C34 Fe1 C39 123.46(9)
C41 Fe1 C37 40.99(10)
C40 Fe1 C37 68.11(10)
C36 Fe1 C37 160.28(9)
C35 Fe1 C37 158.44(9)
C34 Fe1 C37 123.84(9)
C39 Fe1 C37 67.55(9)
C41 Fe1 C38 67.84(9)
C40 Fe1 C38 67.52(9)
C36 Fe1 C38 156.94(8)
C35 Fe1 C38 122.28(8)
C34 Fe1 C38 108.92(8)
C39 Fe1 C38 40.03(9)
C37 Fe1 C38 40.01(9)
C41 Fe1 C33 124.19(9)
C40 Fe1 C33 158.89(9)
C36 Fe1 C33 68.55(8)
C35 Fe1 C33 68.25(8)
C34 Fe1 C33 40.41(7)
C39 Fe1 C33 160.31(8)
C37 Fe1 C33 109.83(8)
C38 Fe1 C33 125.37(8)
C41 Fe1 C32 108.11(8)
C40 Fe1 C32 122.02(8)
C36 Fe1 C32 40.88(8)
C35 Fe1 C32 68.47(7)
C34 Fe1 C32 68.30(7)
C39 Fe1 C32 157.08(8)
C37 Fe1 C32 125.04(8)
C38 Fe1 C32 161.37(8)
C33 Fe1 C32 40.63(7)
C2 N1 C6 118.06(14)
C2 N1 Si1 120.65(12)
C6 N1 Si1 120.97(12)
C4 N2 C18 116.66(14)
C4 N2 Si1 123.15(12)
C18 N2 Si1 119.94(12)
C30 O1 Si1 125.51(11)
O1 Si1 N1 108.56(7)
O1 Si1 N2 112.37(7)
N1 Si1 N2 103.88(7)
O1 Si1 H1 104.9(8)
N1 Si1 H1 115.0(8)
N2 Si1 H1 112.3(8)

loop_
_geom_bond_atom_site_label_1
_geom_bond_atom_site_label_2
_geom_bond_distance
C2 C3 1.365(3)
C2 N1 1.416(2)
C2 C5 1.476(3)
C3 C4 1.436(3)
C3 H2 0.9500
C4 C1 1.375(3)
C4 N2 1.417(2)
C5 H4A 0.9800
C5 H4B 0.9800
C5 H4C 0.9800
C1 H5A 0.9500
C1 H5B 0.9500
C6 C11 1.403(3)
C6 C7 1.404(3)
C6 N1 1.445(2)
C7 C8 1.398(3)
C7 C12 1.515(3)
C8 C9 1.381(3)
C8 H8 0.9500
C9 C10 1.379(3)
C9 H9 0.9500
C10 C11 1.390(3)
C10 H10 0.9500
C11 C15 1.520(3)
C12 C14 1.527(3)
C12 C13 1.533(3)
C12 H12 1.0000
C13 H13A 0.9800
C13 H13B 0.9800
C13 H13C 0.9800
C14 H14A 0.9800
C14 H14B 0.9800
C14 H14C 0.9800
C15 C17 1.533(3)
C15 C16 1.536(3)
C15 H15 1.0000
C16 H16A 0.9800
C16 H16B 0.9800
C16 H16C 0.9800
C17 H17A 0.9800
C17 H17B 0.9800
C17 H17C 0.9800
C18 C19 1.407(3)
C18 C23 1.408(3)
C18 N2 1.449(2)
C19 C20 1.394(3)
C19 C24 1.521(3)
C20 C21 1.382(3)
C20 H20 0.9500
C21 C22 1.384(3)
C21 H21 0.9500
C22 C23 1.394(3)
C22 H22 0.9500
C23 C27 1.523(3)
C24 C25 1.529(3)
C24 C26 1.533(3)
C24 H24 1.0000
C25 H25A 0.9800
C25 H25B 0.9800
C25 H25C 0.9800
C26 H26A 0.9800
C26 H26B 0.9800
C26 H26C 0.9800
C27 C29 1.529(3)
C27 C28 1.531(3)
C27 H27 1.0000
C28 H28A 0.9800
C28 H28B 0.9800
C28 H28C 0.9800
C29 H29A 0.9800
C29 H29B 0.9800
C29 H29C 0.9800
C30 C31 1.322(3)
C30 O1 1.383(2)
C30 C32 1.476(3)
C31 H31A 0.9500
C31 H31B 0.9500
C32 C33 1.429(3)
C32 C36 1.432(3)
C32 Fe1 2.0597(17)
C33 C34 1.416(3)
C33 Fe1 2.0565(18)
C33 H33 0.9500
C34 C35 1.418(3)
C34 Fe1 2.0424(19)
C34 H34 0.9500
C35 C36 1.422(3)
C35 Fe1 2.041(2)
C35 H35 0.9500
C36 Fe1 2.0398(18)
C36 H36 0.9500
C37 C38 1.402(3)
C37 C41 1.427(4)
C37 Fe1 2.046(2)
C37 H37 0.9500
C38 C39 1.401(3)
C38 Fe1 2.0510(19)
C38 H38 0.9500
C39 C40 1.397(3)
C39 Fe1 2.043(2)
C39 H39 0.9500
C40 C41 1.400(4)
C40 Fe1 2.033(2)
C40 H40 1.0000
C41 Fe1 2.030(2)
C41 H41 1.0000
N1 Si1 1.7192(15)
N2 Si1 1.7215(15)
O1 Si1 1.6446(12)
Si1 H1 1.457(19)

loop_
_geom_torsion_atom_site_label_1
_geom_torsion_atom_site_label_2
_geom_torsion_atom_site_label_3
_geom_torsion_atom_site_label_4
_geom_torsion
N1 C2 C3 C4 -2.9(3)
C5 C2 C3 C4 177.28(18)
C2 C3 C4 C1 -171.77(19)
C2 C3 C4 N2 8.5(3)
C11 C6 C7 C8 -3.4(3)
N1 C6 C7 C8 175.80(16)
C11 C6 C7 C12 175.52(18)
N1 C6 C7 C12 -5.3(3)
C6 C7 C8 C9 1.9(3)
C12 C7 C8 C9 -177.09(19)
C7 C8 C9 C10 0.8(3)
C8 C9 C10 C11 -2.0(3)
C9 C10 C11 C6 0.5(3)
C9 C10 C11 C15 -179.44(19)
C7 C6 C11 C10 2.3(3)
N1 C6 C11 C10 -176.96(16)
C7 C6 C11 C15 -177.80(18)
N1 C6 C11 C15 3.0(3)
C8 C7 C12 C14 -67.6(2)
C6 C7 C12 C14 113.5(2)
C8 C7 C12 C13 56.3(3)
C6 C7 C12 C13 -122.6(2)
C10 C11 C15 C17 60.6(2)
C6 C11 C15 C17 -119.3(2)
C10 C11 C15 C16 -63.7(3)
C6 C11 C15 C16 116.4(2)
C23 C18 C19 C20 -1.3(3)
N2 C18 C19 C20 176.15(16)
C23 C18 C19 C24 178.79(17)
N2 C18 C19 C24 -3.7(3)
C18 C19 C20 C21 0.1(3)
C24 C19 C20 C21 180.00(18)
C19 C20 C21 C22 1.2(3)
C20 C21 C22 C23 -1.3(3)
C21 C22 C23 C18 0.1(3)
C21 C22 C23 C27 -179.91(18)
C19 C18 C23 C22 1.2(3)
N2 C18 C23 C22 -176.27(16)
C19 C18 C23 C27 -178.80(17)
N2 C18 C23 C27 3.7(3)
C20 C19 C24 C25 61.7(2)
C18 C19 C24 C25 -118.4(2)
C20 C19 C24 C26 -62.6(2)
C18 C19 C24 C26 117.32(19)
C22 C23 C27 C29 -52.7(2)
C18 C23 C27 C29 127.3(2)
C22 C23 C27 C28 71.4(2)
C18 C23 C27 C28 -108.6(2)
C31 C30 C32 C33 176.4(2)
O1 C30 C32 C33 -3.7(3)
C31 C30 C32 C36 -4.5(3)
O1 C30 C32 C36 175.45(16)
C31 C30 C32 Fe1 85.6(2)
O1 C30 C32 Fe1 -94.41(18)
C36 C32 C33 C34 -0.3(2)
C30 C32 C33 C34 178.93(17)
Fe1 C32 C33 C34 -58.86(13)
C36 C32 C33 Fe1 58.55(12)
C30 C32 C33 Fe1 -122.21(18)
C32 C33 C34 C35 -0.2(2)
Fe1 C33 C34 C35 -59.43(13)
C32 C33 C34 Fe1 59.20(12)
C33 C34 C35 C36 0.7(2)
Fe1 C34 C35 C36 -59.19(13)
C33 C34 C35 Fe1 59.87(13)
C34 C35 C36 C32 -0.9(2)
Fe1 C35 C36 C32 -60.17(13)
C34 C35 C36 Fe1 59.29(13)
C33 C32 C36 C35 0.7(2)
C30 C32 C36 C35 -178.51(17)
Fe1 C32 C36 C35 59.75(13)
C33 C32 C36 Fe1 -59.02(12)
C30 C32 C36 Fe1 121.74(18)
C41 C37 C38 C39 0.0(2)
Fe1 C37 C38 C39 59.18(14)
C41 C37 C38 Fe1 -59.20(14)
C37 C38 C39 C40 0.1(2)
Fe1 C38 C39 C40 59.33(15)
C37 C38 C39 Fe1 -59.26(14)
C38 C39 C40 C41 -0.1(2)
Fe1 C39 C40 C41 59.70(15)
C38 C39 C40 Fe1 -59.79(15)
C39 C40 C41 C37 0.1(2)
Fe1 C40 C41 C37 60.15(15)
C39 C40 C41 Fe1 -60.07(15)
C38 C37 C41 C40 0.0(2)
Fe1 C37 C41 C40 -60.05(15)
C38 C37 C41 Fe1 60.01(14)
C37 C41 Fe1 C40 -118.53(19)
C40 C41 Fe1 C36 -75.76(15)
C37 C41 Fe1 C36 165.71(12)
C40 C41 Fe1 C35 -41.3(3)
C37 C41 Fe1 C35 -159.8(2)
C40 C41 Fe1 C34 165.4(2)
C37 C41 Fe1 C34 46.8(3)
C40 C41 Fe1 C39 37.49(13)
C37 C41 Fe1 C39 -81.04(14)
C40 C41 Fe1 C37 118.53(19)
C40 C41 Fe1 C38 80.91(14)
C37 C41 Fe1 C38 -37.62(13)
C40 C41 Fe1 C33 -160.48(12)
C37 C41 Fe1 C33 80.99(15)
C40 C41 Fe1 C32 -118.48(13)
C37 C41 Fe1 C32 122.99(13)
C39 C40 Fe1 C41 119.1(2)
C39 C40 Fe1 C36 -119.21(14)
C41 C40 Fe1 C36 121.70(14)
C39 C40 Fe1 C35 -77.74(15)
C41 C40 Fe1 C35 163.18(13)
C39 C40 Fe1 C34 -47.4(3)
C41 C40 Fe1 C34 -166.5(2)
C41 C40 Fe1 C39 -119.1(2)
C39 C40 Fe1 C37 80.69(15)
C41 C40 Fe1 C37 -38.40(14)
C39 C40 Fe1 C38 37.33(13)
C41 C40 Fe1 C38 -81.76(15)
C39 C40 Fe1 C33 169.2(2)
C41 C40 Fe1 C33 50.1(3)
C39 C40 Fe1 C32 -160.72(12)
C41 C40 Fe1 C32 80.19(15)
C35 C36 Fe1 C41 161.11(13)
C32 C36 Fe1 C41 -80.13(15)
C35 C36 Fe1 C40 120.41(13)
C32 C36 Fe1 C40 -120.83(13)
C32 C36 Fe1 C35 118.76(17)
C35 C36 Fe1 C34 -37.57(12)
C32 C36 Fe1 C34 81.19(12)
C35 C36 Fe1 C39 79.52(14)
C32 C36 Fe1 C39 -161.72(12)
C35 C36 Fe1 C37 -170.2(2)
C32 C36 Fe1 C37 -51.5(3)
C35 C36 Fe1 C38 50.5(3)
C32 C36 Fe1 C38 169.28(19)
C35 C36 Fe1 C33 -81.13(12)
C32 C36 Fe1 C33 37.62(11)
C35 C36 Fe1 C32 -118.76(17)
C34 C35 Fe1 C41 -166.5(2)
C36 C35 Fe1 C41 -47.0(3)
C34 C35 Fe1 C40 163.44(12)
C36 C35 Fe1 C40 -77.15(14)
C34 C35 Fe1 C36 -119.41(16)
C36 C35 Fe1 C34 119.41(16)
C34 C35 Fe1 C39 122.39(12)
C36 C35 Fe1 C39 -118.21(12)
C34 C35 Fe1 C37 51.6(3)
C36 C35 Fe1 C37 171.0(2)
C34 C35 Fe1 C38 81.55(13)
C36 C35 Fe1 C38 -159.04(12)
C34 C35 Fe1 C33 -37.47(11)
C36 C35 Fe1 C33 81.94(12)
C34 C35 Fe1 C32 -81.33(12)
C36 C35 Fe1 C32 38.08(11)
C33 C34 Fe1 C41 45.8(3)
C35 C34 Fe1 C41 165.1(2)
C33 C34 Fe1 C40 -160.7(2)
C35 C34 Fe1 C40 -41.3(3)
C33 C34 Fe1 C36 -81.67(12)
C35 C34 Fe1 C36 37.68(11)
C33 C34 Fe1 C35 -119.36(16)
C33 C34 Fe1 C39 164.73(12)
C35 C34 Fe1 C39 -75.91(14)
C33 C34 Fe1 C37 80.94(14)
C35 C34 Fe1 C37 -159.71(12)
C33 C34 Fe1 C38 122.78(12)
C35 C34 Fe1 C38 -117.87(12)
C35 C34 Fe1 C33 119.36(16)
C33 C34 Fe1 C32 -37.57(11)
C35 C34 Fe1 C32 81.79(12)
C40 C39 Fe1 C41 -37.69(15)
C38 C39 Fe1 C41 81.72(16)
C38 C39 Fe1 C40 119.4(2)
C40 C39 Fe1 C36 77.76(16)
C38 C39 Fe1 C36 -162.83(13)
C40 C39 Fe1 C35 119.85(15)
C38 C39 Fe1 C35 -120.74(14)
C40 C39 Fe1 C34 161.10(14)
C38 C39 Fe1 C34 -79.48(15)
C40 C39 Fe1 C37 -82.21(16)
C38 C39 Fe1 C37 37.21(14)
C40 C39 Fe1 C38 -119.4(2)
C40 C39 Fe1 C33 -168.5(2)
C38 C39 Fe1 C33 -49.0(3)
C40 C39 Fe1 C32 46.0(3)
C38 C39 Fe1 C32 165.36(19)
C38 C37 Fe1 C41 -118.44(19)
C38 C37 Fe1 C40 -80.67(14)
C41 C37 Fe1 C40 37.77(14)
C38 C37 Fe1 C36 -156.6(2)
C41 C37 Fe1 C36 -38.1(3)
C38 C37 Fe1 C35 41.0(3)
C41 C37 Fe1 C35 159.5(2)
C38 C37 Fe1 C34 78.96(15)
C41 C37 Fe1 C34 -162.61(13)
C38 C37 Fe1 C39 -37.22(13)
C41 C37 Fe1 C39 81.22(15)
C41 C37 Fe1 C38 118.44(19)
C38 C37 Fe1 C33 121.84(13)
C41 C37 Fe1 C33 -119.72(14)
C38 C37 Fe1 C32 164.74(12)
C41 C37 Fe1 C32 -76.82(16)
C39 C38 Fe1 C41 -81.11(16)
C37 C38 Fe1 C41 38.52(15)
C39 C38 Fe1 C40 -37.38(15)
C37 C38 Fe1 C40 82.26(16)
C39 C38 Fe1 C36 40.3(3)
C37 C38 Fe1 C36 160.0(2)
C39 C38 Fe1 C35 76.94(16)
C37 C38 Fe1 C35 -163.42(13)
C39 C38 Fe1 C34 119.88(14)
C37 C38 Fe1 C34 -120.49(14)
C37 C38 Fe1 C39 119.6(2)
C39 C38 Fe1 C37 -119.6(2)
C39 C38 Fe1 C33 161.82(13)
C37 C38 Fe1 C33 -78.54(16)
C39 C38 Fe1 C32 -162.1(2)
C37 C38 Fe1 C32 -42.4(3)
C34 C33 Fe1 C41 -162.85(13)
C32 C33 Fe1 C41 77.61(15)
C34 C33 Fe1 C40 160.3(2)
C32 C33 Fe1 C40 40.7(3)
C34 C33 Fe1 C36 81.70(12)
C32 C33 Fe1 C36 -37.85(11)
C34 C33 Fe1 C35 37.69(12)
C32 C33 Fe1 C35 -81.86(12)
C32 C33 Fe1 C34 -119.55(16)
C34 C33 Fe1 C39 -40.7(3)
C32 C33 Fe1 C39 -160.2(2)
C34 C33 Fe1 C37 -119.32(13)
C32 C33 Fe1 C37 121.13(12)
C34 C33 Fe1 C38 -77.26(14)
C32 C33 Fe1 C38 163.19(12)
C34 C33 Fe1 C32 119.55(16)
C33 C32 Fe1 C41 -121.79(13)
C36 C32 Fe1 C41 118.97(14)
C30 C32 Fe1 C41 -1.5(2)
C33 C32 Fe1 C40 -163.91(13)
C36 C32 Fe1 C40 76.85(15)
C30 C32 Fe1 C40 -43.7(2)
C33 C32 Fe1 C36 119.24(16)
C30 C32 Fe1 C36 -120.5(2)
C33 C32 Fe1 C35 81.25(12)
C36 C32 Fe1 C35 -37.99(12)
C30 C32 Fe1 C35 -158.51(19)
C33 C32 Fe1 C34 37.37(11)
C36 C32 Fe1 C34 -81.87(12)
C30 C32 Fe1 C34 157.61(19)
C33 C32 Fe1 C39 163.0(2)
C36 C32 Fe1 C39 43.8(3)
C30 C32 Fe1 C39 -76.8(3)
C33 C32 Fe1 C37 -79.57(14)
C36 C32 Fe1 C37 161.19(13)
C30 C32 Fe1 C37 40.7(2)
C33 C32 Fe1 C38 -47.6(3)
C36 C32 Fe1 C38 -166.8(2)
C30 C32 Fe1 C38 72.7(3)
C36 C32 Fe1 C33 -119.24(16)
C30 C32 Fe1 C33 120.2(2)
C3 C2 N1 C6 157.34(17)
C5 C2 N1 C6 -22.8(2)
C3 C2 N1 Si1 -16.2(2)
C5 C2 N1 Si1 163.63(14)
C11 C6 N1 C2 -77.6(2)
C7 C6 N1 C2 103.19(19)
C11 C6 N1 Si1 95.94(18)
C7 C6 N1 Si1 -83.29(19)
C1 C4 N2 C18 0.3(2)
C3 C4 N2 C18 -179.88(15)
C1 C4 N2 Si1 -174.02(14)
C3 C4 N2 Si1 5.7(2)
C19 C18 N2 C4 -84.8(2)
C23 C18 N2 C4 92.72(19)
C19 C18 N2 Si1 89.75(18)
C23 C18 N2 Si1 -92.71(18)
C31 C30 O1 Si1 58.2(2)
C32 C30 O1 Si1 -121.73(14)
C30 O1 Si1 N1 135.79(14)
C30 O1 Si1 N2 -109.89(14)
C2 N1 Si1 O1 144.29(13)
C6 N1 Si1 O1 -29.05(15)
C2 N1 Si1 N2 24.52(15)
C6 N1 Si1 N2 -148.82(13)
C4 N2 Si1 O1 -136.77(13)
C18 N2 Si1 O1 49.04(15)
C4 N2 Si1 N1 -19.62(15)
C18 N2 Si1 N1 166.19(13)
